data_4331800
loop_
_publ_author_name
'Ahmad El-Hellani'
'Julien Monot'
'R\'egis Guillot'
'Christophe Bour'
'Vincent Gandon'

_publ_contact_author_address
;Universit\'e Paris-sud 11,
Institut de Chimie Mol\'eculaire et des Mat\'eriaux d'Orsay (ICMMO),
UMR CNRS 8182,
B\^atiment 420,
91405 Orsay cedex,
France. 
;
_publ_contact_author_email 'vincent.gandon@u-psud.fr '
_publ_contact_author_name 'Vincent Gandon '
_publ_contact_author_phone '01.69.15.39.31 '
_publ_section_title
;
 Molecular versus Ionic Structures in Adducts of GaX3 with Monodentate
 Carbon-Based Ligands
;
_journal_name_full 'Inorganic Chemistry'
_journal_page_first 506
_journal_page_last 514
_journal_paper_doi 10.1021/ic302440g
_journal_volume 52
_journal_year 2013
_chemical_formula_moiety 'C5 H8 Cl3 Ga N2'
_chemical_formula_sum 'C5 H8 Cl3 Ga N2'
_chemical_formula_weight 272.20
_space_group_IT_number 15
_symmetry_cell_setting monoclinic
_symmetry_Int_Tables_number 15
_symmetry_space_group_name_Hall '-C 2yc'
_symmetry_space_group_name_H-M 'C 1 2/c 1'
_atom_sites_solution_hydrogens geom
_atom_sites_solution_primary direct
_atom_sites_solution_secondary difmap
_audit_creation_method SHELXL-97
_cell_angle_alpha 90.00
_cell_angle_beta 110.9690(10)
_cell_angle_gamma 90.00
_cell_formula_units_Z 8
_cell_length_a 14.4493(7)
_cell_length_b 10.1648(4)
_cell_length_c 14.2848(6)
_cell_measurement_reflns_used 7976
_cell_measurement_temperature 100(1)
_cell_measurement_theta_max 36.31
_cell_measurement_theta_min 3.02
_cell_volume 1959.12(15)
_computing_cell_refinement 'Bruker SAINT'
_computing_data_collection 'Bruker APEX2'
_computing_data_reduction 'Bruker SAINT'
_computing_structure_refinement 'SHELXL-97 (Sheldrick, 1997)'
_computing_structure_solution 'SHELXS-97 (Sheldrick, 1990)'
_diffrn_ambient_temperature 100(1)
_diffrn_measured_fraction_theta_full 0.966
_diffrn_measured_fraction_theta_max 0.683
_diffrn_measurement_device_type 'Bruker APEX-II CCD'
_diffrn_measurement_method '\f and \w scans'
_diffrn_radiation_monochromator graphite
_diffrn_radiation_probe x-ray
_diffrn_radiation_type MoK\a
_diffrn_radiation_wavelength 0.71073
_diffrn_reflns_av_R_equivalents 0.0343
_diffrn_reflns_av_sigmaI/netI 0.0295
_diffrn_reflns_limit_h_max 23
_diffrn_reflns_limit_h_min -18
_diffrn_reflns_limit_k_max 9
_diffrn_reflns_limit_k_min -15
_diffrn_reflns_limit_l_max 19
_diffrn_reflns_limit_l_min -23
_diffrn_reflns_number 10837
_diffrn_reflns_theta_full 26.00
_diffrn_reflns_theta_max 36.34
_diffrn_reflns_theta_min 2.51
_diffrn_source 'fine-focus sealed tube'
_diffrn_source_type 'kappa X8 APEX II Bruker ICMMO'
_exptl_absorpt_coefficient_mu 3.567
_exptl_absorpt_correction_T_max 0.9037
_exptl_absorpt_correction_T_min 0.5758
_exptl_absorpt_correction_type psi-scan
_exptl_absorpt_process_details SADABS
_exptl_crystal_colour colorless
_exptl_crystal_density_diffrn 1.846
_exptl_crystal_description plate
_exptl_crystal_F_000 1072
_exptl_crystal_size_max 0.18
_exptl_crystal_size_mid 0.15
_exptl_crystal_size_min 0.03
_refine_diff_density_max 1.038
_refine_diff_density_min -1.520
_refine_diff_density_rms 0.143
_refine_ls_extinction_method none
_refine_ls_goodness_of_fit_ref 1.057
_refine_ls_hydrogen_treatment constr
_refine_ls_matrix_type full
_refine_ls_number_parameters 102
_refine_ls_number_reflns 3243
_refine_ls_number_restraints 0
_refine_ls_restrained_S_all 1.057
_refine_ls_R_factor_all 0.0386
_refine_ls_R_factor_gt 0.0343
_refine_ls_shift/su_max 0.000
_refine_ls_shift/su_mean 0.000
_refine_ls_structure_factor_coef Fsqd
_refine_ls_weighting_details 'calc w=1/[\s^2^(Fo^2^)+(0.0584P)^2^+5.0226P] where P=(Fo^2^+2Fc^2^)/3'
_refine_ls_weighting_scheme calc
_refine_ls_wR_factor_gt 0.0955
_refine_ls_wR_factor_ref 0.1018
_reflns_number_gt 2969
_reflns_number_total 3243
_reflns_threshold_expression >2sigma(I)
_cod_data_source_file ic302440g_si_001_2.cif
_cod_data_source_block 1rx1503GuillotICMMO
_cod_original_sg_symbol_H-M 'C 2/c'
_cod_database_code 4331800

loop_
_symmetry_equiv_pos_as_xyz
'x, y, z'
'-x, y, -z+1/2'
'x+1/2, y+1/2, z'
'-x+1/2, y+1/2, -z+1/2'
'-x, -y, -z'
'x, -y, z-1/2'
'-x+1/2, -y+1/2, -z'
'x+1/2, -y+1/2, z-1/2'

loop_
_atom_site_label
_atom_site_type_symbol
_atom_site_fract_x
_atom_site_fract_y
_atom_site_fract_z
_atom_site_U_iso_or_equiv
_atom_site_adp_type
_atom_site_occupancy
_atom_site_symmetry_multiplicity
_atom_site_calc_flag
_atom_site_refinement_flags
C1 C 0.27924(15) 0.3414(2) 0.36089(14) 0.0136(4) Uani 1 1 d .
C2 C 0.38310(18) 0.3934(3) 0.51425(16) 0.0200(4) Uani 1 1 d .
H2 H 0.4413 0.4039 0.5694 0.024 Uiso 1 1 calc R
C3 C 0.29030(18) 0.4279(2) 0.50830(16) 0.0199(4) Uani 1 1 d .
H3 H 0.2727 0.4668 0.5585 0.024 Uiso 1 1 calc R
C4 C 0.11981(16) 0.4117(2) 0.37791(16) 0.0174(4) Uani 1 1 d .
H4A H 0.1009 0.4810 0.3291 0.026 Uiso 1 1 calc R
H4B H 0.1001 0.4341 0.4333 0.026 Uiso 1 1 calc R
H4C H 0.0879 0.3313 0.3479 0.026 Uiso 1 1 calc R
C5 C 0.45978(17) 0.2935(2) 0.39925(19) 0.0201(4) Uani 1 1 d .
H5A H 0.4453 0.2084 0.3683 0.030 Uiso 1 1 calc R
H5B H 0.5168 0.2875 0.4598 0.030 Uiso 1 1 calc R
H5C H 0.4730 0.3543 0.3541 0.030 Uiso 1 1 calc R
N1 N 0.37456(13) 0.33996(19) 0.42298(13) 0.0147(3) Uani 1 1 d .
N2 N 0.22747(14) 0.3941(2) 0.41363(13) 0.0151(3) Uani 1 1 d .
Cl1 Cl 0.32390(4) 0.24253(7) 0.14629(4) 0.02293(13) Uani 1 1 d .
Cl2 Cl 0.12556(4) 0.11313(6) 0.21557(4) 0.01969(12) Uani 1 1 d .
Cl3 Cl 0.11940(4) 0.43976(6) 0.12959(4) 0.02009(12) Uani 1 1 d .
Ga Ga 0.218436(16) 0.28505(2) 0.218180(16) 0.01306(8) Uani 1 1 d .

loop_
_atom_site_aniso_label
_atom_site_aniso_U_11
_atom_site_aniso_U_22
_atom_site_aniso_U_33
_atom_site_aniso_U_23
_atom_site_aniso_U_13
_atom_site_aniso_U_12
C1 0.0147(9) 0.0132(11) 0.0147(7) -0.0012(6) 0.0076(7) -0.0022(7)
C2 0.0221(11) 0.0208(13) 0.0142(8) -0.0023(7) 0.0028(8) -0.0030(9)
C3 0.0250(11) 0.0206(13) 0.0138(8) -0.0045(7) 0.0066(8) -0.0024(9)
C4 0.0158(9) 0.0189(12) 0.0198(9) -0.0009(7) 0.0093(7) 0.0020(8)
C5 0.0131(10) 0.0197(13) 0.0272(10) -0.0008(8) 0.0067(8) 0.0013(8)
N1 0.0150(8) 0.0137(10) 0.0146(7) 0.0006(6) 0.0042(6) -0.0005(6)
N2 0.0157(8) 0.0164(10) 0.0154(7) -0.0007(6) 0.0079(6) -0.0003(7)
Cl1 0.0241(3) 0.0274(3) 0.0243(2) -0.0008(2) 0.0172(2) 0.0039(2)
Cl2 0.0181(2) 0.0194(3) 0.0205(2) -0.00311(18) 0.00558(19) -0.00497(19)
Cl3 0.0177(2) 0.0250(3) 0.0183(2) 0.00583(18) 0.00735(19) 0.0055(2)
Ga 0.01247(13) 0.01604(16) 0.01209(11) -0.00086(7) 0.00613(9) 0.00041(8)

loop_
_atom_type_symbol
_atom_type_description
_atom_type_scat_dispersion_real
_atom_type_scat_dispersion_imag
_atom_type_scat_source
C C 0.0031 0.0016 'International Tables Vol C Tables 4.2.6.8 and 6.1.1.4'
H H 0.0000 0.0000 'International Tables Vol C Tables 4.2.6.8 and 6.1.1.4'
N N 0.0061 0.0033 'International Tables Vol C Tables 4.2.6.8 and 6.1.1.4'
Cl Cl 0.1480 0.1590 'International Tables Vol C Tables 4.2.6.8 and 6.1.1.4'
Ga Ga 0.2310 1.6080 'International Tables Vol C Tables 4.2.6.8 and 6.1.1.4'

loop_
_geom_angle_atom_site_label_1
_geom_angle_atom_site_label_2
_geom_angle_atom_site_label_3
_geom_angle
N1 C1 N2 106.12(17)
N1 C1 Ga 130.08(14)
N2 C1 Ga 123.78(16)
C3 C2 N1 106.9(2)
C2 C3 N2 106.64(18)
C1 N1 C2 110.12(18)
C1 N1 C5 126.65(18)
C2 N1 C5 123.20(19)
C1 N2 C3 110.23(18)
C1 N2 C4 125.89(18)
C3 N2 C4 123.87(17)
C1 Ga Cl1 114.53(6)
C1 Ga Cl2 106.80(6)
Cl1 Ga Cl2 111.28(3)
C1 Ga Cl3 109.96(7)
Cl1 Ga Cl3 107.08(2)
Cl2 Ga Cl3 106.96(2)

loop_
_geom_bond_atom_site_label_1
_geom_bond_atom_site_label_2
_geom_bond_distance
C1 N1 1.345(3)
C1 N2 1.348(2)
C1 Ga 1.993(2)
C2 C3 1.359(3)
C2 N1 1.377(3)
C3 N2 1.376(3)
C4 N2 1.464(3)
C5 N1 1.467(3)
Cl1 Ga 2.1642(5)
Cl2 Ga 2.1956(6)
Cl3 Ga 2.1969(6)
